data_7016274
loop_
_publ_author_name
'Xu, Xiaofeng'
'Sun, Hongjian'
'Shi, Yujie'
'Jia, Jiong'
'Li, Xiaoyan'

_publ_section_title
;
 Imine-assisted C-F bond activation by electron-rich iron complexes
 supported by trimethylphosphine.
;
_journal_issue 31
_journal_name_full 'Dalton transactions (Cambridge, England : 2003)'
_journal_page_first 7866
_journal_page_last 7872
_journal_paper_doi 10.1039/c1dt10843c
_journal_volume 40
_journal_year 2011
_chemical_formula_moiety 'C24 H34 F6 Fe N4 P2'
_chemical_formula_sum 'C24 H34 F6 Fe N4 P2'
_chemical_formula_weight 610.34
_chemical_name_systematic
;
?
;
_space_group_IT_number 2
_symmetry_cell_setting triclinic
_symmetry_space_group_name_Hall '-P 1'
_symmetry_space_group_name_H-M 'P -1'
_atom_sites_solution_hydrogens geom
_atom_sites_solution_primary direct
_atom_sites_solution_secondary difmap
_audit_creation_method SHELXL-97
_cell_angle_alpha 96.8050(10)
_cell_angle_beta 93.3370(10)
_cell_angle_gamma 110.7310(10)
_cell_formula_units_Z 2
_cell_length_a 10.4588(10)
_cell_length_b 11.1141(10)
_cell_length_c 14.4844(13)
_cell_measurement_reflns_used 5079
_cell_measurement_temperature 273(2)
_cell_measurement_theta_max 27.49
_cell_measurement_theta_min 2.40
_cell_volume 1554.4(2)
_computing_cell_refinement 'Bruker SMART'
_computing_data_collection 'Bruker SMART'
_computing_data_reduction 'Bruker SAINT'
_computing_molecular_graphics 'Bruker SHELXTL'
_computing_publication_material 'Bruker SHELXTL'
_computing_structure_refinement 'SHELXL-97 (Sheldrick, 1997)'
_computing_structure_solution 'SHELXS-97 (Sheldrick, 1990)'
_diffrn_ambient_temperature 273(2)
_diffrn_measured_fraction_theta_full 0.990
_diffrn_measured_fraction_theta_max 0.990
_diffrn_measurement_device_type 'CCD area detector'
_diffrn_measurement_method 'phi and omega scans'
_diffrn_radiation_monochromator graphite
_diffrn_radiation_source 'fine-focus sealed tube'
_diffrn_radiation_type MoK\a
_diffrn_radiation_wavelength 0.71073
_diffrn_reflns_av_R_equivalents 0.0128
_diffrn_reflns_av_sigmaI/netI 0.0267
_diffrn_reflns_limit_h_max 12
_diffrn_reflns_limit_h_min -11
_diffrn_reflns_limit_k_max 13
_diffrn_reflns_limit_k_min -11
_diffrn_reflns_limit_l_max 17
_diffrn_reflns_limit_l_min -16
_diffrn_reflns_number 7756
_diffrn_reflns_theta_full 25.00
_diffrn_reflns_theta_max 25.00
_diffrn_reflns_theta_min 2.09
_exptl_absorpt_coefficient_mu 0.643
_exptl_absorpt_correction_T_max 0.8986
_exptl_absorpt_correction_T_min 0.8715
_exptl_absorpt_correction_type multi-scan
_exptl_absorpt_process_details 'SADABS; Bruker, 2000'
_exptl_crystal_colour red
_exptl_crystal_density_diffrn 1.304
_exptl_crystal_density_method 'not measured'
_exptl_crystal_description block
_exptl_crystal_F_000 632
_exptl_crystal_size_max 0.22
_exptl_crystal_size_mid 0.20
_exptl_crystal_size_min 0.17
_platon_squeeze_details
;
;
_refine_diff_density_max 0.327
_refine_diff_density_min -0.216
_refine_diff_density_rms 0.045
_refine_ls_extinction_method none
_refine_ls_goodness_of_fit_ref 1.082
_refine_ls_hydrogen_treatment constr
_refine_ls_matrix_type full
_refine_ls_number_parameters 344
_refine_ls_number_reflns 5426
_refine_ls_number_restraints 0
_refine_ls_restrained_S_all 1.082
_refine_ls_R_factor_all 0.0369
_refine_ls_R_factor_gt 0.0315
_refine_ls_shift/su_max 0.002
_refine_ls_shift/su_mean 0.000
_refine_ls_structure_factor_coef Fsqd
_refine_ls_weighting_details 'calc w=1/[\s^2^(Fo^2^)+(0.0527P)^2^+0.3055P] where P=(Fo^2^+2Fc^2^)/3'
_refine_ls_weighting_scheme calc
_refine_ls_wR_factor_gt 0.0908
_refine_ls_wR_factor_ref 0.0941
_reflns_number_gt 4702
_reflns_number_total 5426
_reflns_threshold_expression >2sigma(I)
_cod_data_source_file c1dt10843c.txt
_cod_data_source_block x1
_cod_original_sg_symbol_H-M p-1
_cod_database_code 7016274

loop_
_symmetry_equiv_pos_as_xyz
'x, y, z'
'-x, -y, -z'

loop_
_atom_site_label
_atom_site_type_symbol
_atom_site_fract_x
_atom_site_fract_y
_atom_site_fract_z
_atom_site_U_iso_or_equiv
_atom_site_adp_type
_atom_site_occupancy
_atom_site_symmetry_multiplicity
_atom_site_calc_flag
_atom_site_refinement_flags
_atom_site_disorder_assembly
_atom_site_disorder_group
Fe1 Fe 0.89632(3) 0.76078(2) 0.717794(17) 0.03404(10) Uani 1 1 d . . .
N1 N 0.83122(17) 0.78207(16) 0.58912(11) 0.0417(4) Uani 1 1 d . . .
N2 N 0.73926(16) 0.80535(16) 0.76232(11) 0.0390(4) Uani 1 1 d . . .
N3 N 0.5891(2) 0.22744(18) 0.70378(17) 0.0696(6) Uani 1 1 d . . .
H3 H 0.5735 0.2395 0.7611 0.084 Uiso 1 1 calc R . .
N4 N 1.2911(2) 1.26218(18) 0.74211(18) 0.0735(7) Uani 1 1 d . . .
H4 H 1.3361 1.2247 0.7093 0.088 Uiso 1 1 calc R . .
P1 P 1.07106(5) 0.71277(5) 0.66183(4) 0.04182(14) Uani 1 1 d . . .
P2 P 0.95867(6) 0.74264(5) 0.86473(4) 0.04312(14) Uani 1 1 d . . .
F1 F 0.60000(16) 0.43289(15) 0.43129(9) 0.0724(4) Uani 1 1 d . . .
F2 F 0.51311(16) 0.21755(13) 0.50960(11) 0.0791(5) Uani 1 1 d . . .
F3 F 0.74945(17) 0.45440(13) 0.79801(9) 0.0713(4) Uani 1 1 d . . .
F4 F 0.84454(15) 1.20003(13) 0.83647(11) 0.0687(4) Uani 1 1 d . . .
F5 F 1.09336(17) 1.36210(12) 0.81446(12) 0.0779(5) Uani 1 1 d . . .
F6 F 1.21859(13) 1.01045(12) 0.70338(12) 0.0721(4) Uani 1 1 d . . .
C1 C 0.7561(2) 0.6777(2) 0.53545(14) 0.0467(5) Uani 1 1 d . . .
H1 H 0.7250 0.6789 0.4742 0.056 Uiso 1 1 calc R . .
C2 C 0.72220(19) 0.55928(19) 0.57409(14) 0.0415(4) Uani 1 1 d . . .
C3 C 0.6402(2) 0.4403(2) 0.52348(15) 0.0487(5) Uani 1 1 d . . .
C4 C 0.5973(2) 0.3300(2) 0.56326(17) 0.0524(5) Uani 1 1 d . . .
C5 C 0.6350(2) 0.3337(2) 0.65689(17) 0.0511(5) Uani 1 1 d . . .
C6 C 0.7198(2) 0.4569(2) 0.70483(14) 0.0461(5) Uani 1 1 d . . .
C7 C 0.77008(19) 0.57297(18) 0.67026(13) 0.0395(4) Uani 1 1 d . . .
C8 C 0.7633(2) 0.9262(2) 0.78799(14) 0.0443(5) Uani 1 1 d . . .
H8 H 0.6951 0.9547 0.8093 0.053 Uiso 1 1 calc R . .
C9 C 0.8991(2) 1.01571(19) 0.78259(14) 0.0421(4) Uani 1 1 d . . .
C10 C 0.9367(2) 1.1490(2) 0.80373(15) 0.0482(5) Uani 1 1 d . . .
C11 C 1.0639(2) 1.23252(19) 0.79240(16) 0.0504(5) Uani 1 1 d . . .
C12 C 1.1615(2) 1.1855(2) 0.75810(16) 0.0491(5) Uani 1 1 d . . .
C13 C 1.1170(2) 1.04932(19) 0.73825(15) 0.0448(5) Uani 1 1 d . . .
C14 C 0.9917(2) 0.95757(18) 0.74806(13) 0.0395(4) Uani 1 1 d . . .
C15 C 0.8538(3) 0.9049(2) 0.55338(18) 0.0666(7) Uani 1 1 d . . .
H15A H 0.8206 0.8873 0.4881 0.100 Uiso 1 1 calc R . .
H15B H 0.9503 0.9564 0.5615 0.100 Uiso 1 1 calc R . .
H15C H 0.8051 0.9515 0.5871 0.100 Uiso 1 1 calc R . .
C16 C 0.5988(2) 0.7134(2) 0.76281(17) 0.0557(6) Uani 1 1 d . . .
H16A H 0.5428 0.7592 0.7873 0.083 Uiso 1 1 calc R . .
H16B H 0.5998 0.6490 0.8013 0.083 Uiso 1 1 calc R . .
H16C H 0.5618 0.6715 0.7001 0.083 Uiso 1 1 calc R . .
C17 C 1.1170(3) 0.7653(2) 0.54913(17) 0.0625(6) Uani 1 1 d . . .
H17A H 1.1475 0.8584 0.5555 0.094 Uiso 1 1 calc R . .
H17B H 1.0381 0.7274 0.5034 0.094 Uiso 1 1 calc R . .
H17C H 1.1895 0.7375 0.5294 0.094 Uiso 1 1 calc R . .
C18 C 1.2434(2) 0.7639(3) 0.72540(19) 0.0651(7) Uani 1 1 d . . .
H18A H 1.3065 0.7510 0.6832 0.098 Uiso 1 1 calc R . .
H18B H 1.2403 0.7130 0.7750 0.098 Uiso 1 1 calc R . .
H18C H 1.2736 0.8542 0.7513 0.098 Uiso 1 1 calc R . .
C19 C 1.0414(2) 0.5397(2) 0.63247(18) 0.0571(6) Uani 1 1 d . . .
H19A H 1.1212 0.5299 0.6082 0.086 Uiso 1 1 calc R . .
H19B H 0.9634 0.4995 0.5862 0.086 Uiso 1 1 calc R . .
H19C H 1.0240 0.4989 0.6876 0.086 Uiso 1 1 calc R . .
C20 C 1.0272(3) 0.6210(3) 0.89612(18) 0.0686(7) Uani 1 1 d . . .
H20A H 1.1117 0.6331 0.8691 0.103 Uiso 1 1 calc R . .
H20B H 0.9618 0.5355 0.8728 0.103 Uiso 1 1 calc R . .
H20C H 1.0440 0.6305 0.9629 0.103 Uiso 1 1 calc R . .
C21 C 1.0919(3) 0.8884(2) 0.93044(17) 0.0656(7) Uani 1 1 d . . .
H21A H 1.0599 0.9597 0.9344 0.098 Uiso 1 1 calc R . .
H21B H 1.1737 0.9097 0.8991 0.098 Uiso 1 1 calc R . .
H21C H 1.1119 0.8723 0.9923 0.098 Uiso 1 1 calc R . .
C22 C 0.8273(3) 0.7209(3) 0.94531(17) 0.0717(7) Uani 1 1 d . . .
H22A H 0.8672 0.7241 1.0074 0.108 Uiso 1 1 calc R . .
H22B H 0.7544 0.6382 0.9263 0.108 Uiso 1 1 calc R . .
H22C H 0.7910 0.7891 0.9447 0.108 Uiso 1 1 calc R . .
C23 C 0.5666(4) 0.0968(3) 0.6597(3) 0.0934(10) Uani 1 1 d . . .
H23A H 0.4880 0.0676 0.6137 0.140 Uiso 1 1 calc R . .
H23B H 0.5507 0.0398 0.7061 0.140 Uiso 1 1 calc R . .
H23C H 0.6462 0.0965 0.6300 0.140 Uiso 1 1 calc R . .
C24 C 1.3577(4) 1.3961(3) 0.7741(3) 0.1105(14) Uani 1 1 d . . .
H24A H 1.3082 1.4433 0.7464 0.166 Uiso 1 1 calc R . .
H24B H 1.4497 1.4245 0.7567 0.166 Uiso 1 1 calc R . .
H24C H 1.3605 1.4118 0.8409 0.166 Uiso 1 1 calc R . .

loop_
_atom_site_aniso_label
_atom_site_aniso_U_11
_atom_site_aniso_U_22
_atom_site_aniso_U_33
_atom_site_aniso_U_23
_atom_site_aniso_U_13
_atom_site_aniso_U_12
Fe1 0.03172(16) 0.03129(16) 0.03571(16) 0.00001(11) 0.00244(11) 0.00909(11)
N1 0.0401(9) 0.0434(9) 0.0397(9) 0.0088(7) 0.0054(7) 0.0119(7)
N2 0.0323(8) 0.0427(9) 0.0387(8) 0.0022(7) 0.0019(6) 0.0111(7)
N3 0.0741(14) 0.0382(10) 0.0837(15) 0.0089(10) 0.0068(12) 0.0051(10)
N4 0.0557(12) 0.0361(10) 0.1175(19) 0.0035(11) 0.0258(12) 0.0030(9)
P1 0.0377(3) 0.0381(3) 0.0475(3) -0.0038(2) 0.0044(2) 0.0145(2)
P2 0.0474(3) 0.0415(3) 0.0381(3) -0.0012(2) -0.0024(2) 0.0166(2)
F1 0.0732(9) 0.0791(10) 0.0508(8) -0.0158(7) -0.0217(7) 0.0231(8)
F2 0.0691(9) 0.0508(8) 0.0919(11) -0.0229(7) -0.0227(8) 0.0063(7)
F3 0.0944(11) 0.0475(7) 0.0518(8) 0.0112(6) -0.0052(7) 0.0022(7)
F4 0.0686(9) 0.0542(8) 0.0953(11) 0.0034(7) 0.0178(8) 0.0379(7)
F5 0.0864(11) 0.0315(7) 0.1157(13) 0.0040(7) 0.0174(9) 0.0227(7)
F6 0.0446(7) 0.0407(7) 0.1230(13) -0.0075(7) 0.0289(8) 0.0089(6)
C1 0.0429(11) 0.0600(13) 0.0356(10) 0.0035(9) 0.0013(8) 0.0184(10)
C2 0.0334(10) 0.0458(11) 0.0411(10) -0.0031(8) 0.0006(8) 0.0127(8)
C3 0.0401(11) 0.0557(13) 0.0442(11) -0.0107(10) -0.0056(9) 0.0174(10)
C4 0.0388(11) 0.0408(12) 0.0665(14) -0.0146(10) -0.0078(10) 0.0102(9)
C5 0.0402(11) 0.0375(11) 0.0693(15) -0.0008(10) 0.0045(10) 0.0095(9)
C6 0.0454(11) 0.0402(11) 0.0452(11) -0.0009(9) -0.0007(9) 0.0097(9)
C7 0.0348(10) 0.0397(10) 0.0395(10) -0.0012(8) 0.0037(8) 0.0105(8)
C8 0.0400(11) 0.0491(12) 0.0476(11) 0.0031(9) 0.0067(9) 0.0216(9)
C9 0.0441(11) 0.0401(10) 0.0435(11) 0.0034(8) 0.0041(8) 0.0181(9)
C10 0.0553(13) 0.0429(11) 0.0527(12) 0.0035(9) 0.0061(10) 0.0267(10)
C11 0.0616(13) 0.0285(10) 0.0616(13) 0.0050(9) 0.0053(11) 0.0179(10)
C12 0.0505(12) 0.0344(10) 0.0575(13) 0.0055(9) 0.0049(10) 0.0100(9)
C13 0.0388(10) 0.0348(10) 0.0581(12) -0.0005(9) 0.0075(9) 0.0121(8)
C14 0.0407(10) 0.0362(10) 0.0410(10) 0.0016(8) 0.0037(8) 0.0147(8)
C15 0.0766(17) 0.0586(15) 0.0567(14) 0.0237(12) -0.0004(12) 0.0112(13)
C16 0.0342(11) 0.0597(14) 0.0631(14) -0.0027(11) 0.0067(10) 0.0085(10)
C17 0.0632(15) 0.0629(15) 0.0657(15) 0.0095(12) 0.0282(12) 0.0250(12)
C18 0.0440(13) 0.0683(16) 0.0804(17) -0.0119(13) -0.0027(12) 0.0259(12)
C19 0.0567(14) 0.0445(12) 0.0711(15) -0.0058(11) 0.0084(11) 0.0239(11)
C20 0.0867(19) 0.0629(15) 0.0628(15) 0.0079(12) -0.0105(13) 0.0386(14)
C21 0.0771(17) 0.0561(14) 0.0499(13) -0.0062(11) -0.0159(12) 0.0156(13)
C22 0.0742(17) 0.099(2) 0.0439(13) 0.0120(13) 0.0106(12) 0.0325(16)
C23 0.097(2) 0.0418(14) 0.133(3) 0.0048(16) -0.006(2) 0.0199(15)
C24 0.076(2) 0.0437(15) 0.189(4) -0.0078(19) 0.037(2) -0.0015(14)

loop_
_atom_type_symbol
_atom_type_description
_atom_type_scat_dispersion_real
_atom_type_scat_dispersion_imag
_atom_type_scat_source
C C 0.0033 0.0016 'International Tables Vol C Tables 4.2.6.8 and 6.1.1.4'
H H 0.0000 0.0000 'International Tables Vol C Tables 4.2.6.8 and 6.1.1.4'
N N 0.0061 0.0033 'International Tables Vol C Tables 4.2.6.8 and 6.1.1.4'
F F 0.0171 0.0103 'International Tables Vol C Tables 4.2.6.8 and 6.1.1.4'
P P 0.1023 0.0942 'International Tables Vol C Tables 4.2.6.8 and 6.1.1.4'
Fe Fe 0.3463 0.8444 'International Tables Vol C Tables 4.2.6.8 and 6.1.1.4'

loop_
_geom_angle_atom_site_label_1
_geom_angle_atom_site_label_2
_geom_angle_atom_site_label_3
_geom_angle
_geom_angle_site_symmetry_1
_geom_angle_site_symmetry_3
_geom_angle_publ_flag
N2 Fe1 N1 86.73(7) . . ?
N2 Fe1 C14 81.00(7) . . ?
N1 Fe1 C14 89.15(7) . . ?
N2 Fe1 C7 91.51(7) . . ?
N1 Fe1 C7 80.45(7) . . ?
C14 Fe1 C7 167.54(8) . . ?
N2 Fe1 P2 89.49(5) . . ?
N1 Fe1 P2 176.18(5) . . ?
C14 Fe1 P2 89.66(6) . . ?
C7 Fe1 P2 100.29(6) . . ?
N2 Fe1 P1 177.61(5) . . ?
N1 Fe1 P1 90.89(5) . . ?
C14 Fe1 P1 98.65(6) . . ?
C7 Fe1 P1 88.42(5) . . ?
P2 Fe1 P1 92.88(2) . . ?
C1 N1 C15 116.94(19) . . ?
C1 N1 Fe1 116.35(14) . . ?
C15 N1 Fe1 126.58(14) . . ?
C8 N2 C16 117.84(17) . . ?
C8 N2 Fe1 116.30(13) . . ?
C16 N2 Fe1 125.76(13) . . ?
C5 N3 C23 122.2(2) . . ?
C12 N4 C24 126.5(2) . . ?
C19 P1 C17 99.38(11) . . ?
C19 P1 C18 97.76(11) . . ?
C17 P1 C18 99.96(13) . . ?
C19 P1 Fe1 116.13(8) . . ?
C17 P1 Fe1 115.22(8) . . ?
C18 P1 Fe1 124.18(8) . . ?
C22 P2 C20 99.27(14) . . ?
C22 P2 C21 98.65(13) . . ?
C20 P2 C21 98.85(13) . . ?
C22 P2 Fe1 116.24(9) . . ?
C20 P2 Fe1 124.41(9) . . ?
C21 P2 Fe1 115.04(9) . . ?
N1 C1 C2 116.80(18) . . ?
C3 C2 C7 122.1(2) . . ?
C3 C2 C1 122.25(19) . . ?
C7 C2 C1 115.45(17) . . ?
C4 C3 F1 118.60(19) . . ?
C4 C3 C2 122.0(2) . . ?
F1 C3 C2 119.4(2) . . ?
C3 C4 F2 118.4(2) . . ?
C3 C4 C5 120.34(19) . . ?
F2 C4 C5 121.2(2) . . ?
C4 C5 N3 123.8(2) . . ?
C4 C5 C6 115.4(2) . . ?
N3 C5 C6 120.7(2) . . ?
F3 C6 C7 119.32(17) . . ?
F3 C6 C5 112.27(18) . . ?
C7 C6 C5 128.4(2) . . ?
C6 C7 C2 111.76(17) . . ?
C6 C7 Fe1 137.88(15) . . ?
C2 C7 Fe1 110.36(14) . . ?
N2 C8 C9 117.29(17) . . ?
C10 C9 C14 121.96(19) . . ?
C10 C9 C8 123.11(18) . . ?
C14 C9 C8 114.82(17) . . ?
C11 C10 F4 118.10(18) . . ?
C11 C10 C9 122.06(19) . . ?
F4 C10 C9 119.84(19) . . ?
F5 C11 C10 118.7(2) . . ?
F5 C11 C12 120.8(2) . . ?
C10 C11 C12 120.43(18) . . ?
N4 C12 C11 124.61(19) . . ?
N4 C12 C13 120.7(2) . . ?
C11 C12 C13 114.71(19) . . ?
C14 C13 F6 119.76(17) . . ?
C14 C13 C12 129.00(19) . . ?
F6 C13 C12 111.23(17) . . ?
C13 C14 C9 111.83(17) . . ?
C13 C14 Fe1 137.38(15) . . ?
C9 C14 Fe1 110.60(14) . . ?

loop_
_geom_bond_atom_site_label_1
_geom_bond_atom_site_label_2
_geom_bond_distance
_geom_bond_site_symmetry_2
_geom_bond_publ_flag
Fe1 N2 1.9959(16) . ?
Fe1 N1 2.0160(16) . ?
Fe1 C14 2.0366(19) . ?
Fe1 C7 2.0437(19) . ?
Fe1 P2 2.2424(6) . ?
Fe1 P1 2.2455(6) . ?
N1 C1 1.280(3) . ?
N1 C15 1.463(3) . ?
N2 C8 1.280(3) . ?
N2 C16 1.464(3) . ?
N3 C5 1.383(3) . ?
N3 C23 1.446(3) . ?
N4 C12 1.372(3) . ?
N4 C24 1.407(3) . ?
P1 C19 1.829(2) . ?
P1 C17 1.832(2) . ?
P1 C18 1.838(2) . ?
P2 C22 1.824(3) . ?
P2 C20 1.828(2) . ?
P2 C21 1.831(2) . ?
F1 C3 1.360(3) . ?
F2 C4 1.361(2) . ?
F3 C6 1.373(2) . ?
F4 C10 1.361(2) . ?
F5 C11 1.355(2) . ?
F6 C13 1.381(2) . ?
C1 C2 1.428(3) . ?
C2 C3 1.384(3) . ?
C2 C7 1.424(3) . ?
C3 C4 1.358(3) . ?
C4 C5 1.382(3) . ?
C5 C6 1.410(3) . ?
C6 C7 1.376(3) . ?
C8 C9 1.430(3) . ?
C9 C10 1.381(3) . ?
C9 C14 1.425(3) . ?
C10 C11 1.359(3) . ?
C11 C12 1.391(3) . ?
C12 C13 1.405(3) . ?
C13 C14 1.374(3) . ?

loop_
_platon_squeeze_void_nr
_platon_squeeze_void_average_x
_platon_squeeze_void_average_y
_platon_squeeze_void_average_z
_platon_squeeze_void_volume
_platon_squeeze_void_count_electrons
_platon_squeeze_void_content
1 0.500 0.701 1.000 236 30 ' '
